data_2311466
loop_
_publ_author_name
'Cardoso, Laura N. F.'
'Noguiera, Thais C. M.'
'Kaiser, Carlos R.'
'Wardell, James L.'
'de Souza, Marcus V. N.'
'Harrison, William T. A.'

_publ_section_title
;
 Crystal structures and Hirshfeld surfaces of differently substituted
 (<i>E</i>)-<i>N</i>'-benzyl-idene-<i>N</i>-methyl-2-(thio-phen-2-yl)acetohydrazides.
;
_journal_coeditor_code VM2205
_journal_issue 'Pt 11'
_journal_name_full 'Acta crystallographica. Section E, Crystallographic communications'
_journal_page_first 1636
_journal_page_last 1641
_journal_paper_doi 10.1107/S2056989017014384
_journal_volume 73
_journal_year 2017
_chemical_formula_iupac 'C15 H16 N2 O2 S'
_chemical_formula_moiety 'C15 H16 N2 O2 S'
_chemical_formula_sum 'C15 H16 N2 O2 S'
_chemical_formula_weight 288.36
_chemical_name_systematic (<i>E</i>)-<i>N</i>'-(4-Methoxybenzylidene)-<i>N</i>-methyl-2-(thiophen-2-yl)acetohydrazide
_space_group_crystal_system triclinic
_space_group_IT_number 2
_space_group_name_Hall '-P 1'
_space_group_name_H-M_alt 'P -1'
_atom_sites_solution_hydrogens geom
_atom_sites_solution_primary direct
_audit_creation_method SHELXL-2014/7
_cell_angle_alpha 80.025(6)
_cell_angle_beta 87.601(7)
_cell_angle_gamma 76.097(6)
_cell_formula_units_Z 4
_cell_length_a 7.2148(5)
_cell_length_b 8.8307(5)
_cell_length_c 24.1120(17)
_cell_measurement_reflns_used 16502
_cell_measurement_temperature 100(2)
_cell_measurement_theta_max 27.5
_cell_measurement_theta_min 2.4
_cell_volume 1468.67(17)
_computing_cell_refinement
;
CrystalClear (Rigaku, 2012)
;
_computing_data_collection
;
CrystalClear (Rigaku, 2012)
;
_computing_data_reduction
;
CrystalClear (Rigaku, 2012)
;
_computing_molecular_graphics
;
ORTEP-3 for Windows (Farrugia, 2012)
;
_computing_publication_material
;
publCIF (Westrip, 2010)
;
_computing_structure_refinement
;
SHELXL2014 (Sheldrick, 2015)
;
_computing_structure_solution
;
SHELXS97 (Sheldrick, 2008)
;
_diffrn_ambient_temperature 100(2)
_diffrn_measured_fraction_theta_full 0.998
_diffrn_measured_fraction_theta_max 0.997
_diffrn_measurement_device_type 'Rigaku Mercury CCD'
_diffrn_measurement_method \w
_diffrn_radiation_type MoK\a
_diffrn_radiation_wavelength 0.71073
_diffrn_reflns_av_R_equivalents 0.0377
_diffrn_reflns_limit_h_max 9
_diffrn_reflns_limit_h_min -9
_diffrn_reflns_limit_k_max 11
_diffrn_reflns_limit_k_min -11
_diffrn_reflns_limit_l_max 30
_diffrn_reflns_limit_l_min -31
_diffrn_reflns_number 19273
_diffrn_reflns_theta_full 25.242
_diffrn_reflns_theta_max 27.482
_diffrn_reflns_theta_min 2.410
_exptl_absorpt_coefficient_mu 0.223
_exptl_absorpt_correction_T_max 1.000
_exptl_absorpt_correction_T_min 0.820
_exptl_absorpt_correction_type multi-scan
_exptl_absorpt_process_details
;
(CrystalClear; Rigaku, 2012)
;
_exptl_crystal_colour colourless
_exptl_crystal_density_diffrn 1.304
_exptl_crystal_description slab
_exptl_crystal_F_000 608
_exptl_crystal_size_max 0.19
_exptl_crystal_size_mid 0.13
_exptl_crystal_size_min 0.05
_refine_diff_density_max 0.628
_refine_diff_density_min -0.512
_refine_ls_extinction_method none
_refine_ls_goodness_of_fit_ref 1.059
_refine_ls_hydrogen_treatment constr
_refine_ls_matrix_type full
_refine_ls_number_parameters 367
_refine_ls_number_reflns 6732
_refine_ls_number_restraints 0
_refine_ls_restrained_S_all 1.059
_refine_ls_R_factor_all 0.0516
_refine_ls_R_factor_gt 0.0443
_refine_ls_shift/su_max 0.000
_refine_ls_shift/su_mean 0.000
_refine_ls_structure_factor_coef Fsqd
_refine_ls_weighting_details 'w=1/[\s^2^(Fo^2^)+(0.0663P)^2^+0.5738P] where P=(Fo^2^+2Fc^2^)/3'
_refine_ls_weighting_scheme calc
_refine_ls_wR_factor_gt 0.1216
_refine_ls_wR_factor_ref 0.1266
_reflns_number_gt 5764
_reflns_number_total 6732
_reflns_threshold_expression 'I > 2\s(I)'
_cod_data_source_file vm2205sup1.cif
_cod_data_source_block II
_cod_database_code 2311466
_shelx_space_group_comment
;
The symmetry employed for this shelxl refinement is uniquely defined
by the following loop, which should always be used as a source of
symmetry information in preference to the above space-group names.
They are only intended as comments.
;
_shelx_estimated_absorpt_t_min 0.959
_shelx_estimated_absorpt_t_max 0.989

loop_
_space_group_symop_operation_xyz
'x, y, z'
'-x, -y, -z'

loop_
_atom_site_type_symbol
_atom_site_label
_atom_site_fract_x
_atom_site_fract_y
_atom_site_fract_z
_atom_site_U_iso_or_equiv
_atom_site_adp_type
_atom_site_calc_flag
_atom_site_occupancy
_atom_site_disorder_assembly
_atom_site_disorder_group
C C1 0.67008(18) 0.60106(16) -0.02475(6) 0.0180(3) Uani d 1 . .
C C2 0.5794(2) 0.75469(16) -0.01600(6) 0.0203(3) Uani d 1 . .
H H2 0.5751 0.7804 0.0208 0.024 Uiso calc 1 . .
C C3 0.4965(2) 0.86847(16) -0.06029(6) 0.0218(3) Uani d 1 . .
H H3 0.4357 0.9720 -0.0539 0.026 Uiso calc 1 . .
C C4 0.50131(19) 0.83212(16) -0.11471(6) 0.0200(3) Uani d 1 . .
C C5 0.5850(2) 0.67911(16) -0.12395(6) 0.0203(3) Uani d 1 . .
H H5 0.5857 0.6529 -0.1606 0.024 Uiso calc 1 . .
C C6 0.66768(19) 0.56475(16) -0.07866(6) 0.0194(3) Uani d 1 . .
H H6 0.7235 0.4600 -0.0847 0.023 Uiso calc 1 . .
C C7 0.76607(19) 0.48091(16) 0.02163(6) 0.0187(3) Uani d 1 . .
H H7 0.8145 0.3742 0.0166 0.022 Uiso calc 1 . .
C C8 0.9558(2) 0.24722(16) 0.10720(6) 0.0214(3) Uani d 1 . .
H H8A 0.8552 0.1999 0.0968 0.032 Uiso calc 1 . .
H H8B 1.0132 0.1882 0.1430 0.032 Uiso calc 1 . .
H H8C 1.0541 0.2431 0.0778 0.032 Uiso calc 1 . .
C C9 0.8960(2) 0.46599(17) 0.16159(6) 0.0214(3) Uani d 1 . .
C C10 0.8168(2) 0.64228(17) 0.16296(6) 0.0235(3) Uani d 1 . .
H H10A 0.6984 0.6816 0.1403 0.028 Uiso calc 1 . .
H H10B 0.7852 0.6583 0.2022 0.028 Uiso calc 1 . .
C C11 0.9622(2) 0.73367(16) 0.13961(6) 0.0208(3) Uani d 1 . .
C C12 1.13089(14) 0.74915(10) 0.17678(4) 0.0390(3) Uani d 0.662(2) A 1
H H12 1.1602 0.7098 0.2154 0.047 Uiso calc 0.662(2) A 1
S S1A 1.13089(14) 0.74915(10) 0.17678(4) 0.0390(3) Uani d 0.338(2) A 2
C C13 1.2333(2) 0.84657(19) 0.13194(8) 0.0360(4) Uani d 1 . .
H H13 1.3437 0.8787 0.1407 0.043 Uiso calc 1 A 1
C C14 1.1583(2) 0.88417(18) 0.07941(8) 0.0320(4) Uani d 1 . .
H H14 1.2118 0.9443 0.0492 0.038 Uiso calc 1 A 1
C C15 0.4195(3) 0.9248(2) -0.21167(7) 0.0349(4) Uani d 1 . .
H H15A 0.3625 1.0230 -0.2370 0.052 Uiso calc 1 . .
H H15B 0.3453 0.8461 -0.2132 0.052 Uiso calc 1 . .
H H15C 0.5512 0.8841 -0.2234 0.052 Uiso calc 1 . .
N N1 0.78323(16) 0.52285(13) 0.06906(5) 0.0181(2) Uani d 1 . .
N N2 0.87351(17) 0.41187(13) 0.11301(5) 0.0188(2) Uani d 1 . .
O O1 0.98112(17) 0.37640(13) 0.20239(4) 0.0287(2) Uani d 1 . .
O O2 0.41861(15) 0.95573(12) -0.15535(4) 0.0257(2) Uani d 1 . .
S S1 0.96968(7) 0.81888(6) 0.07181(2) 0.02516(17) Uani d 0.662(2) A 1
C C12A 0.96968(7) 0.81888(6) 0.07181(2) 0.02516(17) Uani d 0.338(2) A 2
H H12A 0.8915 0.8263 0.0402 0.030 Uiso calc 0.338(2) A 2
C C16 0.7764(2) 0.37271(18) 0.53247(6) 0.0232(3) Uani d 1 . .
C C17 0.8223(2) 0.21881(18) 0.51957(6) 0.0259(3) Uani d 1 . .
H H17 0.8225 0.2045 0.4814 0.031 Uiso calc 1 . .
C C18 0.8670(2) 0.08863(18) 0.56149(7) 0.0273(3) Uani d 1 . .
H H18 0.8965 -0.0147 0.5522 0.033 Uiso calc 1 . .
C C19 0.8691(2) 0.10806(18) 0.61799(6) 0.0246(3) Uani d 1 . .
C C20 0.8182(2) 0.25909(19) 0.63179(6) 0.0263(3) Uani d 1 . .
H H20 0.8150 0.2731 0.6700 0.032 Uiso calc 1 . .
C C21 0.7718(2) 0.38993(18) 0.58890(7) 0.0261(3) Uani d 1 . .
H H21 0.7363 0.4931 0.5984 0.031 Uiso calc 1 . .
C C22 0.7391(2) 0.51354(18) 0.48843(6) 0.0246(3) Uani d 1 . .
H H22 0.6957 0.6158 0.4983 0.030 Uiso calc 1 . .
C C23 0.6759(2) 0.79073(19) 0.40919(7) 0.0303(3) Uani d 1 . .
H H23A 0.5514 0.8036 0.4280 0.045 Uiso calc 1 . .
H H23B 0.6659 0.8684 0.3744 0.045 Uiso calc 1 . .
H H23C 0.7702 0.8073 0.4342 0.045 Uiso calc 1 . .
C C24 0.7715(2) 0.60876(19) 0.34096(7) 0.0273(3) Uani d 1 . .
C C25 0.8229(2) 0.43990(19) 0.32963(6) 0.0269(3) Uani d 1 . .
H H25A 0.8984 0.4346 0.2945 0.032 Uiso calc 1 . .
H H25B 0.9018 0.3700 0.3609 0.032 Uiso calc 1 . .
C C26 0.6444(2) 0.38433(19) 0.32416(7) 0.0270(3) Uani d 1 . .
C C27 0.58683(12) 0.23749(10) 0.36718(4) 0.0472(3) Uani d 0.549(3) B 3
H H27 0.6492 0.1698 0.3994 0.057 Uiso calc 0.549(3) B 3
S S2A 0.58683(12) 0.23749(10) 0.36718(4) 0.0472(3) Uani d 0.451(3) B 4
C C28 0.3942(3) 0.2460(3) 0.33734(10) 0.0525(6) Uani d 1 . .
H H28 0.3185 0.1725 0.3502 0.063 Uiso calc 1 B 3
C C29 0.3408(3) 0.3617(3) 0.29275(9) 0.0481(5) Uani d 1 . .
H H29 0.2236 0.3762 0.2737 0.058 Uiso calc 1 B 3
C C30 0.9352(3) -0.0128(2) 0.71366(7) 0.0395(4) Uani d 1 . .
H H30A 0.9796 -0.1178 0.7365 0.059 Uiso calc 1 . .
H H30B 0.8089 0.0380 0.7268 0.059 Uiso calc 1 . .
H H30C 1.0253 0.0522 0.7172 0.059 Uiso calc 1 . .
N N3 0.76545(17) 0.49815(15) 0.43654(5) 0.0236(3) Uani d 1 . .
N N4 0.73577(18) 0.63152(15) 0.39574(5) 0.0254(3) Uani d 1 . .
O O3 0.7577(2) 0.72180(15) 0.30224(5) 0.0378(3) Uani d 1 . .
O O4 0.92322(17) -0.02841(13) 0.65599(5) 0.0317(3) Uani d 1 . .
S S2 0.48492(10) 0.47394(10) 0.27350(3) 0.0423(3) Uani d 0.549(3) B 3
C C27A 0.48492(10) 0.47394(10) 0.27350(3) 0.0423(3) Uani d 0.451(3) B 4
H H27A 0.4809 0.5607 0.2438 0.051 Uiso calc 0.451(3) B 4

loop_
_atom_site_aniso_label
_atom_site_aniso_U_11
_atom_site_aniso_U_22
_atom_site_aniso_U_33
_atom_site_aniso_U_12
_atom_site_aniso_U_13
_atom_site_aniso_U_23
C1 0.0141(6) 0.0180(6) 0.0235(7) -0.0069(5) 0.0000(5) -0.0033(5)
C2 0.0184(6) 0.0208(6) 0.0234(7) -0.0052(5) -0.0003(5) -0.0073(5)
C3 0.0185(6) 0.0174(6) 0.0298(8) -0.0027(5) -0.0019(5) -0.0061(5)
C4 0.0149(6) 0.0189(6) 0.0262(7) -0.0057(5) -0.0022(5) -0.0006(5)
C5 0.0189(6) 0.0221(7) 0.0215(7) -0.0071(5) 0.0001(5) -0.0045(5)
C6 0.0176(6) 0.0170(6) 0.0247(7) -0.0054(5) 0.0012(5) -0.0046(5)
C7 0.0171(6) 0.0163(6) 0.0239(7) -0.0064(5) 0.0015(5) -0.0037(5)
C8 0.0213(7) 0.0157(6) 0.0276(7) -0.0059(5) -0.0013(5) -0.0022(5)
C9 0.0230(7) 0.0221(7) 0.0195(7) -0.0085(5) 0.0030(5) -0.0013(5)
C10 0.0276(7) 0.0225(7) 0.0210(7) -0.0068(6) 0.0047(5) -0.0053(5)
C11 0.0238(7) 0.0161(6) 0.0224(7) -0.0031(5) 0.0001(5) -0.0047(5)
C12 0.0445(6) 0.0307(5) 0.0468(6) -0.0145(4) 0.0042(4) -0.0129(4)
S1A 0.0445(6) 0.0307(5) 0.0468(6) -0.0145(4) 0.0042(4) -0.0129(4)
C13 0.0294(8) 0.0229(7) 0.0597(12) -0.0078(6) -0.0071(8) -0.0141(7)
C14 0.0331(8) 0.0169(7) 0.0420(9) -0.0014(6) 0.0092(7) -0.0026(6)
C15 0.0456(10) 0.0298(8) 0.0263(8) -0.0068(7) -0.0088(7) 0.0022(6)
N1 0.0154(5) 0.0176(5) 0.0213(6) -0.0051(4) -0.0005(4) -0.0012(4)
N2 0.0196(6) 0.0159(5) 0.0209(6) -0.0053(4) -0.0010(4) -0.0010(4)
O1 0.0384(6) 0.0264(5) 0.0201(5) -0.0084(5) -0.0030(4) 0.0015(4)
O2 0.0263(5) 0.0213(5) 0.0265(5) -0.0029(4) -0.0059(4) 0.0011(4)
S1 0.0214(3) 0.0195(2) 0.0325(3) -0.00284(18) 0.00245(19) -0.00200(19)
C12A 0.0214(3) 0.0195(2) 0.0325(3) -0.00284(18) 0.00245(19) -0.00200(19)
C16 0.0202(7) 0.0271(7) 0.0231(7) -0.0073(5) -0.0001(5) -0.0036(6)
C17 0.0260(7) 0.0289(7) 0.0232(7) -0.0057(6) 0.0010(6) -0.0066(6)
C18 0.0273(8) 0.0247(7) 0.0306(8) -0.0051(6) 0.0006(6) -0.0079(6)
C19 0.0205(7) 0.0257(7) 0.0269(8) -0.0072(5) -0.0023(5) 0.0008(6)
C20 0.0280(8) 0.0305(8) 0.0219(7) -0.0093(6) -0.0012(6) -0.0045(6)
C21 0.0279(8) 0.0238(7) 0.0276(8) -0.0067(6) -0.0010(6) -0.0059(6)
C22 0.0233(7) 0.0249(7) 0.0262(7) -0.0071(6) -0.0015(6) -0.0033(6)
C23 0.0324(8) 0.0263(7) 0.0330(8) -0.0101(6) -0.0020(6) -0.0025(6)
C24 0.0249(7) 0.0348(8) 0.0243(7) -0.0137(6) -0.0049(6) -0.0004(6)
C25 0.0237(7) 0.0349(8) 0.0224(7) -0.0088(6) -0.0016(6) -0.0024(6)
C26 0.0248(7) 0.0327(8) 0.0258(7) -0.0075(6) -0.0005(6) -0.0101(6)
C27 0.0372(5) 0.0359(4) 0.0734(7) -0.0118(3) -0.0040(4) -0.0176(4)
S2A 0.0372(5) 0.0359(4) 0.0734(7) -0.0118(3) -0.0040(4) -0.0176(4)
C28 0.0597(13) 0.0571(13) 0.0596(13) -0.0358(11) 0.0136(11) -0.0336(11)
C29 0.0273(9) 0.0755(15) 0.0493(12) -0.0116(9) 0.0014(8) -0.0334(11)
C30 0.0535(11) 0.0371(9) 0.0285(9) -0.0192(8) -0.0129(8) 0.0075(7)
N3 0.0208(6) 0.0265(6) 0.0237(6) -0.0088(5) -0.0018(5) -0.0002(5)
N4 0.0261(6) 0.0255(6) 0.0255(6) -0.0102(5) -0.0030(5) -0.0001(5)
O3 0.0526(8) 0.0360(6) 0.0263(6) -0.0197(6) -0.0046(5) 0.0047(5)
O4 0.0369(6) 0.0264(6) 0.0304(6) -0.0091(5) -0.0075(5) 0.0030(4)
S2 0.0266(4) 0.0548(5) 0.0487(5) -0.0044(3) -0.0049(3) -0.0236(3)
C27A 0.0266(4) 0.0548(5) 0.0487(5) -0.0044(3) -0.0049(3) -0.0236(3)

loop_
_atom_type_symbol
_atom_type_description
_atom_type_scat_dispersion_real
_atom_type_scat_dispersion_imag
_atom_type_scat_source
C C 0.0033 0.0016 'International Tables Vol C Tables 4.2.6.8 and 6.1.1.4'
H H 0.0000 0.0000 'International Tables Vol C Tables 4.2.6.8 and 6.1.1.4'
N N 0.0061 0.0033 'International Tables Vol C Tables 4.2.6.8 and 6.1.1.4'
O O 0.0106 0.0060 'International Tables Vol C Tables 4.2.6.8 and 6.1.1.4'
S S 0.1246 0.1234 'International Tables Vol C Tables 4.2.6.8 and 6.1.1.4'

loop_
_geom_angle_atom_site_label_1
_geom_angle_atom_site_label_2
_geom_angle_atom_site_label_3
_geom_angle
C6 C1 C2 118.52(13)
C6 C1 C7 120.41(12)
C2 C1 C7 121.07(13)
C3 C2 C1 120.60(13)
C3 C2 H2 119.7
C1 C2 H2 119.7
C2 C3 C4 120.31(13)
C2 C3 H3 119.8
C4 C3 H3 119.8
O2 C4 C5 125.10(13)
O2 C4 C3 114.90(12)
C5 C4 C3 119.99(13)
C4 C5 C6 119.10(13)
C4 C5 H5 120.5
C6 C5 H5 120.5
C1 C6 C5 121.40(12)
C1 C6 H6 119.3
C5 C6 H6 119.3
N1 C7 C1 118.66(12)
N1 C7 H7 120.7
C1 C7 H7 120.7
N2 C8 H8A 109.5
N2 C8 H8B 109.5
H8A C8 H8B 109.5
N2 C8 H8C 109.5
H8A C8 H8C 109.5
H8B C8 H8C 109.5
O1 C9 N2 121.10(13)
O1 C9 C10 121.10(13)
N2 C9 C10 117.78(12)
C11 C10 C9 110.00(11)
C11 C10 H10A 109.7
C9 C10 H10A 109.7
C11 C10 H10B 109.7
C9 C10 H10B 109.7
H10A C10 H10B 108.2
C10 C11 S1A 122.26(11)
C10 C11 C12 122.26(11)
C10 C11 C12A 123.80(11)
S1A C11 C12A 113.85(10)
C10 C11 S1 123.80(11)
C12 C11 S1 113.85(10)
C13 C12 C11 99.52(10)
C13 C12 H12 130.2
C11 C12 H12 130.2
C13 S1A C11 99.52(10)
C14 C13 C12 116.71(14)
C14 C13 S1A 116.71(14)
C14 C13 H13 121.6
C12 C13 H13 121.6
C13 C14 C12A 115.10(14)
C13 C14 S1 115.10(14)
C13 C14 H14 122.4
S1 C14 H14 122.4
O2 C15 H15A 109.5
O2 C15 H15B 109.5
H15A C15 H15B 109.5
O2 C15 H15C 109.5
H15A C15 H15C 109.5
H15B C15 H15C 109.5
C7 N1 N2 119.49(11)
C9 N2 N1 116.55(11)
C9 N2 C8 120.98(11)
N1 N2 C8 122.28(11)
C4 O2 C15 117.14(12)
C14 S1 C11 94.79(8)
C14 C12A C11 94.79(8)
C14 C12A H12A 132.6
C11 C12A H12A 132.6
C21 C16 C17 118.26(14)
C21 C16 C22 119.78(14)
C17 C16 C22 121.93(14)
C18 C17 C16 120.85(14)
C18 C17 H17 119.6
C16 C17 H17 119.6
C17 C18 C19 120.20(14)
C17 C18 H18 119.9
C19 C18 H18 119.9
O4 C19 C20 124.70(14)
O4 C19 C18 115.48(14)
C20 C19 C18 119.82(14)
C19 C20 C21 119.32(14)
C19 C20 H20 120.3
C21 C20 H20 120.3
C16 C21 C20 121.46(14)
C16 C21 H21 119.3
C20 C21 H21 119.3
N3 C22 C16 119.79(14)
N3 C22 H22 120.1
C16 C22 H22 120.1
N4 C23 H23A 109.5
N4 C23 H23B 109.5
H23A C23 H23B 109.5
N4 C23 H23C 109.5
H23A C23 H23C 109.5
H23B C23 H23C 109.5
O3 C24 N4 121.06(15)
O3 C24 C25 121.11(14)
N4 C24 C25 117.80(13)
C26 C25 C24 109.96(13)
C26 C25 H25A 109.7
C24 C25 H25A 109.7
C26 C25 H25B 109.7
C24 C25 H25B 109.7
H25A C25 H25B 108.2
C25 C26 S2A 123.86(12)
C25 C26 C27 123.86(12)
C25 C26 C27A 121.30(12)
S2A C26 C27A 114.82(10)
C25 C26 S2 121.30(12)
C27 C26 S2 114.82(10)
C28 C27 C26 96.38(12)
C28 C27 H27 131.8
C26 C27 H27 131.8
C28 S2A C26 96.38(12)
C29 C28 C27 117.29(17)
C29 C28 S2A 117.29(17)
C29 C28 H28 121.4
C27 C28 H28 121.4
C28 C29 C27A 116.63(16)
C28 C29 S2 116.63(16)
C28 C29 H29 121.7
S2 C29 H29 121.7
O4 C30 H30A 109.5
O4 C30 H30B 109.5
H30A C30 H30B 109.5
O4 C30 H30C 109.5
H30A C30 H30C 109.5
H30B C30 H30C 109.5
C22 N3 N4 119.20(13)
C24 N4 N3 116.90(13)
C24 N4 C23 120.61(13)
N3 N4 C23 122.45(13)
C19 O4 C30 117.02(13)
C29 S2 C26 94.82(11)
C29 C27A C26 94.82(11)
C29 C27A H27A 132.6
C26 C27A H27A 132.6

loop_
_geom_bond_atom_site_label_1
_geom_bond_atom_site_label_2
_geom_bond_distance
C1 C6 1.3935(19)
C1 C2 1.4051(18)
C1 C7 1.4686(19)
C2 C3 1.379(2)
C2 H2 0.9500
C3 C4 1.401(2)
C3 H3 0.9500
C4 O2 1.3687(17)
C4 C5 1.3931(19)
C5 C6 1.3970(19)
C5 H5 0.9500
C6 H6 0.9500
C7 N1 1.2811(18)
C7 H7 0.9500
C8 N2 1.4611(17)
C8 H8A 0.9800
C8 H8B 0.9800
C8 H8C 0.9800
C9 O1 1.2322(18)
C9 N2 1.3690(18)
C9 C10 1.5297(19)
C10 C11 1.506(2)
C10 H10A 0.9900
C10 H10B 0.9900
C11 S1A 1.5863(17)
C11 C12 1.5863(17)
C11 C12A 1.6815(15)
C11 S1 1.6815(15)
C12 C13 1.540(2)
C12 H12 0.9500
S1A C13 1.540(2)
C13 C14 1.354(3)
C13 H13 0.9500
C14 C12A 1.6288(19)
C14 S1 1.6288(19)
C14 H14 0.9500
C15 O2 1.430(2)
C15 H15A 0.9800
C15 H15B 0.9800
C15 H15C 0.9800
N1 N2 1.3780(16)
C12A H12A 0.9500
C16 C21 1.393(2)
C16 C17 1.405(2)
C16 C22 1.467(2)
C17 C18 1.376(2)
C17 H17 0.9500
C18 C19 1.403(2)
C18 H18 0.9500
C19 O4 1.3659(18)
C19 C20 1.390(2)
C20 C21 1.395(2)
C20 H20 0.9500
C21 H21 0.9500
C22 N3 1.283(2)
C22 H22 0.9500
C23 N4 1.457(2)
C23 H23A 0.9800
C23 H23B 0.9800
C23 H23C 0.9800
C24 O3 1.231(2)
C24 N4 1.375(2)
C24 C25 1.517(2)
C25 C26 1.502(2)
C25 H25A 0.9900
C25 H25B 0.9900
C26 S2A 1.6389(19)
C26 C27 1.6389(19)
C26 C27A 1.6695(17)
C26 S2 1.6695(17)
C27 C28 1.571(2)
C27 H27 0.9500
S2A C28 1.571(2)
C28 C29 1.347(3)
C28 H28 0.9500
C29 C27A 1.605(2)
C29 S2 1.605(2)
C29 H29 0.9500
C30 O4 1.429(2)
C30 H30A 0.9800
C30 H30B 0.9800
C30 H30C 0.9800
N3 N4 1.3768(17)
C27A H27A 0.9500

loop_
_geom_hbond_atom_site_label_D
_geom_hbond_atom_site_label_H
_geom_hbond_atom_site_label_A
_geom_hbond_site_symmetry_A
_geom_hbond_distance_DH
_geom_hbond_distance_HA
_geom_hbond_distance_DA
_geom_hbond_angle_DHA
C6 H6 S1 2_765 0.95 2.87 3.7326(14) 152
C10 H10B O3 . 0.99 2.56 3.5366(19) 169
C13 H13 O2 2_775 0.95 2.58 3.499(2) 164
C15 H15A O3 2_675 0.98 2.50 3.478(2) 176
C25 H25A O1 . 0.99 2.38 3.3206(19) 157
C28 H28 O4 2_656 0.95 2.42 3.307(2) 156
C29 H29 O1 1_455 0.95 2.50 3.422(2) 163
C30 H30A O1 2_756 0.98 2.45 3.419(2) 168
C6 H6 Cg1 2_765 0.95 2.67 3.6071(15) 169
C8 H8C Cg2 2_765 0.98 2.72 3.4831(16) 135
C21 H21 Cg3 2_666 0.95 2.90 3.6721(18) 140
C23 H23A Cg4 2_666 0.98 2.81 3.6560(16) 145
C23 H23C Cg4 2_766 0.98 2.88 3.6067(16) 131

loop_
_geom_torsion_atom_site_label_1
_geom_torsion_atom_site_label_2
_geom_torsion_atom_site_label_3
_geom_torsion_atom_site_label_4
_geom_torsion
C6 C1 C2 C3 -2.5(2)
C7 C1 C2 C3 177.32(13)
C1 C2 C3 C4 0.1(2)
C2 C3 C4 O2 -178.41(13)
C2 C3 C4 C5 2.0(2)
O2 C4 C5 C6 178.77(13)
C3 C4 C5 C6 -1.7(2)
C2 C1 C6 C5 2.8(2)
C7 C1 C6 C5 -177.01(12)
C4 C5 C6 C1 -0.7(2)
C6 C1 C7 N1 172.62(13)
C2 C1 C7 N1 -7.2(2)
O1 C9 C10 C11 92.19(16)
N2 C9 C10 C11 -86.14(16)
C9 C10 C11 S1A -82.95(15)
C9 C10 C11 C12 -82.95(15)
C9 C10 C11 C12A 93.33(14)
C9 C10 C11 S1 93.33(14)
C10 C11 C12 C13 178.21(12)
S1 C11 C12 C13 1.59(11)
C10 C11 S1A C13 178.21(12)
C12A C11 S1A C13 1.59(11)
C11 C12 C13 C14 -0.83(16)
C11 S1A C13 C14 -0.83(16)
S1A C13 C14 C12A -0.25(19)
C12 C13 C14 S1 -0.25(19)
C1 C7 N1 N2 -179.76(11)
O1 C9 N2 N1 -177.36(13)
C10 C9 N2 N1 0.97(18)
O1 C9 N2 C8 -2.3(2)
C10 C9 N2 C8 176.08(12)
C7 N1 N2 C9 176.67(12)
C7 N1 N2 C8 1.63(19)
C5 C4 O2 C15 -0.3(2)
C3 C4 O2 C15 -179.90(13)
C13 C14 S1 C11 1.12(13)
C10 C11 S1 C14 -178.21(12)
C12 C11 S1 C14 -1.65(10)
C13 C14 C12A C11 1.12(13)
C10 C11 C12A C14 -178.21(12)
S1A C11 C12A C14 -1.65(10)
C21 C16 C17 C18 -1.8(2)
C22 C16 C17 C18 176.36(15)
C16 C17 C18 C19 -0.6(2)
C17 C18 C19 O4 -177.30(14)
C17 C18 C19 C20 2.7(2)
O4 C19 C20 C21 177.79(14)
C18 C19 C20 C21 -2.2(2)
C17 C16 C21 C20 2.3(2)
C22 C16 C21 C20 -175.90(14)
C19 C20 C21 C16 -0.3(2)
C21 C16 C22 N3 171.72(14)
C17 C16 C22 N3 -6.4(2)
O3 C24 C25 C26 -93.93(18)
N4 C24 C25 C26 84.33(17)
C24 C25 C26 S2A -116.66(14)
C24 C25 C26 C27 -116.66(14)
C24 C25 C26 C27A 61.63(16)
C24 C25 C26 S2 61.63(16)
C25 C26 C27 C28 -179.91(14)
S2 C26 C27 C28 1.71(13)
C25 C26 S2A C28 -179.91(14)
C27A C26 S2A C28 1.71(13)
C26 C27 C28 C29 -2.45(19)
C26 S2A C28 C29 -2.45(19)
S2A C28 C29 C27A 2.5(2)
C27 C28 C29 S2 2.5(2)
C16 C22 N3 N4 -177.97(13)
O3 C24 N4 N3 -176.37(14)
C25 C24 N4 N3 5.4(2)
O3 C24 N4 C23 1.5(2)
C25 C24 N4 C23 -176.75(13)
C22 N3 N4 C24 178.08(13)
C22 N3 N4 C23 0.2(2)
C20 C19 O4 C30 -2.7(2)
C18 C19 O4 C30 177.30(15)
C28 C29 S2 C26 -1.01(18)
C25 C26 S2 C29 -179.06(14)
C27 C26 S2 C29 -0.63(12)
C28 C29 C27A C26 -1.01(18)
C25 C26 C27A C29 -179.06(14)
S2A C26 C27A C29 -0.63(12)
